data_7112970
loop_
_publ_author_name
'Gil-Hern\'andez, Beatriz'
'H\"oppe, Henning A'
'Vieth, Jana K.'
'Sanchiz, Joaquin'
'Janiak, Christoph'

_publ_section_title
;
 Spontaneous resolution upon crystallization of chiral La(III) and Gd(III)
 MOFs from achiral dihydroxymalonate.
;
_journal_issue 43
_journal_name_full 'Chemical communications (Cambridge, England)'
_journal_page_first 8270
_journal_page_last 8272
_journal_paper_doi 10.1039/c0cc01804j
_journal_volume 46
_journal_year 2010
_chemical_formula_moiety 'C9 H18 Gd2 O24'
_chemical_formula_sum 'C9 H18 Gd2 O24'
_chemical_formula_weight 824.73
_chemical_name_common
;
catena-clambda-(triaqua-1.5(mu-dihydroxymalonato-
kappaO,O'':O''',O'''')gadolinium(iii))
;
_chemical_name_systematic
;
catena-\L-[triaqua-1.5(\m-dihydroxymalonato-
\kO,O'':O''',O'''')gadolinium(III)]
;
_space_group_IT_number 155
_symmetry_cell_setting trigonal
_symmetry_space_group_name_Hall 'R 3 2"'
_symmetry_space_group_name_H-M 'R 3 2 :H'
_atom_sites_solution_hydrogens geom
_atom_sites_solution_primary direct
_atom_sites_solution_secondary difmap
_audit_creation_method SHELXL-97
_cell_angle_alpha 90.00
_cell_angle_beta 90.00
_cell_angle_gamma 120.00
_cell_formula_units_Z 3
_cell_length_a 9.6396(8)
_cell_length_b 9.6396(8)
_cell_length_c 20.7433(16)
_cell_measurement_reflns_used 9845
_cell_measurement_temperature 294(2)
_cell_measurement_theta_max 40.3
_cell_measurement_theta_min 3.1
_cell_volume 1669.3(2)
_computing_cell_refinement
;
CrystalClear-SM Expert 2.0 r1 (Rigaku, 2009)
;
_computing_data_collection
;
CrystalClear-SM Expert 2.0 r1 (Rigaku, 2009)
;
_computing_data_reduction
;
CrystalClear-SM Expert 2.0 r1 (Rigaku, 2009)
;
_computing_molecular_graphics 'DIAMOND (Crystal Impact, 2009)'
_computing_structure_refinement 'SHELXL-97 (Sheldrick, 2008)'
_computing_structure_solution 'SHELXS-97 (Sheldrick, 2008)'
_diffrn_ambient_temperature 294(2)
_diffrn_measured_fraction_theta_full 0.998
_diffrn_measured_fraction_theta_max 0.998
_diffrn_measurement_device_type
;
Rigaku RAXIS conversion
;
_diffrn_measurement_method '\w scans'
_diffrn_radiation_monochromator graphite
_diffrn_radiation_source 'fine-focus sealed tube'
_diffrn_radiation_type MoK\a
_diffrn_radiation_wavelength 0.71073
_diffrn_reflns_av_R_equivalents 0.0345
_diffrn_reflns_av_sigmaI/netI 0.0309
_diffrn_reflns_limit_h_max 14
_diffrn_reflns_limit_h_min -14
_diffrn_reflns_limit_k_max 12
_diffrn_reflns_limit_k_min -13
_diffrn_reflns_limit_l_max 29
_diffrn_reflns_limit_l_min -31
_diffrn_reflns_number 10186
_diffrn_reflns_theta_full 33.14
_diffrn_reflns_theta_max 33.14
_diffrn_reflns_theta_min 3.13
_exptl_absorpt_coefficient_mu 6.020
_exptl_absorpt_correction_T_max 0.6445
_exptl_absorpt_correction_T_min 0.3942
_exptl_absorpt_correction_type multi-scan
_exptl_absorpt_process_details '(<i>ABSCOR</i>; Higashi, 1995)'
_exptl_crystal_colour colourless
_exptl_crystal_density_diffrn 2.461
_exptl_crystal_density_method 'not measured'
_exptl_crystal_description block
_exptl_crystal_F_000 1176
_exptl_crystal_size_max 0.19
_exptl_crystal_size_mid 0.10
_exptl_crystal_size_min 0.08
_refine_diff_density_max 0.977
_refine_diff_density_min -1.088
_refine_diff_density_rms 0.141
_refine_ls_abs_structure_details 'Flack H D (1983), Acta Cryst. A39, 876-881'
_refine_ls_abs_structure_Flack -0.026(16)
_refine_ls_extinction_method none
_refine_ls_goodness_of_fit_ref 1.209
_refine_ls_hydrogen_treatment mixed
_refine_ls_matrix_type full
_refine_ls_number_parameters 63
_refine_ls_number_reflns 1427
_refine_ls_number_restraints 5
_refine_ls_restrained_S_all 1.213
_refine_ls_R_factor_all 0.0190
_refine_ls_R_factor_gt 0.0182
_refine_ls_shift/su_max 0.001
_refine_ls_shift/su_mean 0.000
_refine_ls_structure_factor_coef Fsqd
_refine_ls_weighting_details 'calc w=1/[\s^2^(Fo^2^)+(0.0102P)^2^+1.7470P] where P=(Fo^2^+2Fc^2^)/3'
_refine_ls_weighting_scheme calc
_refine_ls_wR_factor_gt 0.0408
_refine_ls_wR_factor_ref 0.0411
_reflns_number_gt 1391
_reflns_number_total 1427
_reflns_threshold_expression >2sigma(I)
_cod_data_source_file c0cc01804j.txt
_cod_data_source_block gdketo
_cod_depositor_comments
;
The following automatic conversions were performed:

'_exptl_absorpt_correction_type' value 'Multi-scan' changed to
'multi-scan' according to
/usr/data/users/saulius/automatic-downloads/retrospective/RSC/lib/dictionaries/cif_core.dic
dictionary named 'cif_core.dic' version 2.4.2 from 2011-04-26.

Automatic conversion script
Id: cif_fix_values 2281 2013-09-26 08:29:07Z andrius 
;
_cod_original_sg_symbol_Hall ' R 3 2" '
_cod_original_sg_symbol_H-M ' R 3 2'
_cod_database_code 7112970

loop_
_symmetry_equiv_pos_as_xyz
'x, y, z'
'-y, x-y, z'
'-x+y, -x, z'
'y, x, -z'
'x-y, -y, -z'
'-x, -x+y, -z'
'x+2/3, y+1/3, z+1/3'
'-y+2/3, x-y+1/3, z+1/3'
'-x+y+2/3, -x+1/3, z+1/3'
'y+2/3, x+1/3, -z+1/3'
'x-y+2/3, -y+1/3, -z+1/3'
'-x+2/3, -x+y+1/3, -z+1/3'
'x+1/3, y+2/3, z+2/3'
'-y+1/3, x-y+2/3, z+2/3'
'-x+y+1/3, -x+2/3, z+2/3'
'y+1/3, x+2/3, -z+2/3'
'x-y+1/3, -y+2/3, -z+2/3'
'-x+1/3, -x+y+2/3, -z+2/3'

loop_
_atom_site_label
_atom_site_type_symbol
_atom_site_fract_x
_atom_site_fract_y
_atom_site_fract_z
_atom_site_U_iso_or_equiv
_atom_site_adp_type
_atom_site_occupancy
_atom_site_symmetry_multiplicity
_atom_site_calc_flag
_atom_site_refinement_flags
Gd Gd 1.0000 1.0000 0.766162(7) 0.00878(5) Uani 1 3 d SD
C1 C 0.7975(3) 0.6667 0.6667 0.0102(7) Uani 1 2 d S
C2 C 0.6902(3) 0.6461(3) 0.72650(13) 0.0139(5) Uani 1 1 d .
O1 O 0.9450(2) 0.8022(2) 0.67979(9) 0.0140(4) Uani 1 1 d D
H1 H 1.005(4) 0.808(4) 0.6532(16) 0.021 Uiso 1 1 d D
O2 O 0.7335(3) 0.7681(3) 0.76079(10) 0.0203(4) Uani 1 1 d .
O3 O 0.5680(3) 0.5140(3) 0.73445(12) 0.0306(6) Uani 1 1 d .
OW O 0.9858(3) 0.8185(3) 0.84797(13) 0.0318(6) Uani 1 1 d D
HW1 H 0.907(3) 0.742(4) 0.8603(18) 0.048 Uiso 1 1 d D
HW2 H 1.060(3) 0.823(5) 0.8671(18) 0.048 Uiso 1 1 d D

loop_
_atom_site_aniso_label
_atom_site_aniso_U_11
_atom_site_aniso_U_22
_atom_site_aniso_U_33
_atom_site_aniso_U_23
_atom_site_aniso_U_13
_atom_site_aniso_U_12
Gd 0.00912(6) 0.00912(6) 0.00811(8) 0.000 0.000 0.00456(3)
C1 0.0104(12) 0.0104(15) 0.0099(14) 0.0000(11) 0.0000(6) 0.0052(7)
C2 0.0128(12) 0.0153(13) 0.0120(12) -0.0019(9) 0.0017(9) 0.0057(10)
O1 0.0076(8) 0.0138(9) 0.0155(8) -0.0030(7) 0.0029(6) 0.0016(7)
O2 0.0163(10) 0.0163(10) 0.0196(10) -0.0055(8) 0.0071(8) 0.0016(9)
O3 0.0232(11) 0.0162(11) 0.0341(13) -0.0094(8) 0.0156(9) -0.0038(9)
OW 0.0256(13) 0.0381(15) 0.0363(14) 0.0242(12) 0.0129(10) 0.0193(12)

loop_
_atom_type_symbol
_atom_type_description
_atom_type_scat_dispersion_real
_atom_type_scat_dispersion_imag
_atom_type_scat_source
C C 0.0033 0.0016 'International Tables Vol C Tables 4.2.6.8 and 6.1.1.4'
H H 0.0000 0.0000 'International Tables Vol C Tables 4.2.6.8 and 6.1.1.4'
O O 0.0106 0.0060 'International Tables Vol C Tables 4.2.6.8 and 6.1.1.4'
Gd Gd -0.1653 3.9035 'International Tables Vol C Tables 4.2.6.8 and 6.1.1.4'

loop_
_geom_angle_atom_site_label_1
_geom_angle_atom_site_label_2
_geom_angle_atom_site_label_3
_geom_angle
_geom_angle_site_symmetry_1
_geom_angle_site_symmetry_3
OW Gd OW 75.21(11) . 2_765
OW Gd OW 75.21(11) . 3_675
OW Gd OW 75.20(11) 2_765 3_675
OW Gd O2 69.59(8) . 2_765
OW Gd O2 73.20(9) 2_765 2_765
OW Gd O2 137.36(9) 3_675 2_765
OW Gd O2 137.36(9) . 3_675
OW Gd O2 69.60(8) 2_765 3_675
OW Gd O2 73.20(9) 3_675 3_675
O2 Gd O2 119.789(9) 2_765 3_675
OW Gd O2 73.20(9) . .
OW Gd O2 137.36(9) 2_765 .
OW Gd O2 69.60(8) 3_675 .
O2 Gd O2 119.791(9) 2_765 .
O2 Gd O2 119.790(9) 3_675 .
OW Gd O1 131.87(7) . 2_765
OW Gd O1 92.21(9) 2_765 2_765
OW Gd O1 146.78(8) 3_675 2_765
O2 Gd O1 62.31(6) 2_765 2_765
O2 Gd O1 73.60(7) 3_675 2_765
O2 Gd O1 130.32(7) . 2_765
OW Gd O1 146.78(8) . 3_675
OW Gd O1 131.87(7) 2_765 3_675
OW Gd O1 92.21(9) 3_675 3_675
O2 Gd O1 130.32(7) 2_765 3_675
O2 Gd O1 62.31(6) 3_675 3_675
O2 Gd O1 73.60(7) . 3_675
O1 Gd O1 73.29(8) 2_765 3_675
OW Gd O1 92.21(9) . .
OW Gd O1 146.78(8) 2_765 .
OW Gd O1 131.87(7) 3_675 .
O2 Gd O1 73.60(7) 2_765 .
O2 Gd O1 130.32(7) 3_675 .
O2 Gd O1 62.31(6) . .
O1 Gd O1 73.29(8) 2_765 .
O1 Gd O1 73.29(8) 3_675 .
O1 C1 O1 113.2(3) 11_566 .
O1 C1 C2 105.29(13) 11_566 11_566
O1 C1 C2 113.29(14) . 11_566
O1 C1 C2 113.28(14) 11_566 .
O1 C1 C2 105.28(13) . .
C2 C1 C2 106.5(3) 11_566 .
O3 C2 O2 126.0(3) . .
O3 C2 C1 117.7(2) . .
O2 C2 C1 116.2(2) . .
C1 O1 Gd 126.09(13) . .
C1 O1 H1 108(3) . .
Gd O1 H1 126(3) . .
C2 O2 Gd 126.46(18) . .
Gd OW HW1 126(2) . .
Gd OW HW2 126(3) . .
HW1 OW HW2 108(4) . .

loop_
_geom_bond_atom_site_label_1
_geom_bond_atom_site_label_2
_geom_bond_distance
_geom_bond_site_symmetry_2
Gd OW 2.391(2) .
Gd OW 2.391(2) 2_765
Gd OW 2.391(2) 3_675
Gd O2 2.422(2) 2_765
Gd O2 2.422(2) 3_675
Gd O2 2.422(2) .
Gd O1 2.473(2) 2_765
Gd O1 2.4727(19) 3_675
Gd O1 2.4727(19) .
C1 O1 1.395(3) 11_566
C1 O1 1.395(3) .
C1 C2 1.564(3) 11_566
C1 C2 1.564(3) .
C2 O3 1.240(3) .
C2 O2 1.254(3) .
O1 H1 0.78(3) .
OW HW1 0.79(2) .
OW HW2 0.80(2) .

loop_
_geom_hbond_atom_site_label_D
_geom_hbond_atom_site_label_H
_geom_hbond_atom_site_label_A
_geom_hbond_distance_DH
_geom_hbond_distance_HA
_geom_hbond_distance_DA
_geom_hbond_angle_DHA
_geom_hbond_site_symmetry_A
O1 H1 O3 0.78(3) 1.85(3) 2.592(3) 159(4) 10_556
OW HW1 O3 0.79(2) 1.98(3) 2.700(3) 150(4) 18_656
OW HW2 O2 0.80(2) 2.19(3) 2.969(3) 165(3) 17_666
OW HW2 OW 0.80(2) 2.44(4) 2.839(5) 112(4) 16_546
